data_1518665
loop_
_publ_author_name
'Chou, Chih-Ming'
'Nobusue, Shunpei'
'Saito, Shohei'
'Inoue, Daishi'
'Hashizume, Daisuke'
'Yamaguchi, Shigehiro'

_publ_section_title
;
 Highly bent crystals formed by restrained \p-stacked columns connected
 via alkylene linkers with variable conformations
;
_journal_issue 4
_journal_name_full 'Chem. Sci.'
_journal_page_first 2354
_journal_paper_doi 10.1039/C4SC03849E
_journal_volume 6
_journal_year 2015
_chemical_formula_moiety 'C66 H52 S4'
_chemical_formula_sum 'C66 H52 S4'
_chemical_formula_weight 973.31
_chemical_name_systematic
;
 ?
;
_space_group_crystal_system monoclinic
_space_group_IT_number 14
_space_group_name_Hall '-P 2yn'
_space_group_name_H-M_alt 'P 1 21/n 1'
_symmetry_space_group_name_Hall '-P 2yn'
_symmetry_space_group_name_H-M 'P 1 21/n 1'
_atom_sites_solution_hydrogens geom
_audit_creation_method SHELXL-2013
_audit_update_record
;
2014-07-15 deposited with the CCDC.
2015-02-03 downloaded from the CCDC.
;
_cell_angle_alpha 90
_cell_angle_beta 109.0185(15)
_cell_angle_gamma 90
_cell_formula_units_Z 2
_cell_length_a 20.0834(7)
_cell_length_b 5.2324(2)
_cell_length_c 24.6005(8)
_cell_measurement_temperature 123(2)
_cell_volume 2444.01(15)
_computing_cell_refinement PROCESS-AUTO
_computing_data_collection PROCESS-AUTO
_computing_data_reduction PROCESS-AUTO
_computing_structure_refinement 'SHELXL-2013 (Sheldrick, 2013)'
_computing_structure_solution 'SHELXL-2013 (Sheldrick, 2013)'
_diffrn_ambient_temperature 123(2)
_diffrn_measured_fraction_theta_full 0.990
_diffrn_measured_fraction_theta_max 0.988
_diffrn_measurement_device_type 'Rigaku RAXIS-RAPID'
_diffrn_measurement_method \w
_diffrn_radiation_type CuK\a
_diffrn_radiation_wavelength 1.54187
_diffrn_reflns_av_R_equivalents 0.0707
_diffrn_reflns_av_unetI/netI 0.0468
_diffrn_reflns_Laue_measured_fraction_full 0.990
_diffrn_reflns_Laue_measured_fraction_max 0.988
_diffrn_reflns_limit_h_max 24
_diffrn_reflns_limit_h_min -24
_diffrn_reflns_limit_k_max 5
_diffrn_reflns_limit_k_min -6
_diffrn_reflns_limit_l_max 29
_diffrn_reflns_limit_l_min -29
_diffrn_reflns_number 41213
_diffrn_reflns_point_group_measured_fraction_full 0.990
_diffrn_reflns_point_group_measured_fraction_max 0.988
_diffrn_reflns_theta_full 67.687
_diffrn_reflns_theta_max 68.245
_diffrn_reflns_theta_min 3.452
_diffrn_source 'fine-focus sealed tube'
_exptl_absorpt_coefficient_mu 2.115
_exptl_absorpt_correction_T_max 1.0000
_exptl_absorpt_correction_T_min 0.8374
_exptl_absorpt_correction_type multi-scan
_exptl_absorpt_process_details 'ABSCOR (RIGAKU 1995)'
_exptl_crystal_colour orange
_exptl_crystal_density_diffrn 1.323
_exptl_crystal_description needle
_exptl_crystal_F_000 1024
_exptl_crystal_size_max 0.300
_exptl_crystal_size_mid 0.050
_exptl_crystal_size_min 0.030
_refine_diff_density_max 0.270
_refine_diff_density_min -0.595
_refine_diff_density_rms 0.062
_refine_ls_extinction_coef 0.0008(2)
_refine_ls_extinction_expression Fc^*^=kFc[1+0.001xFc^2^\l^3^/sin(2\q)]^-1/4^
_refine_ls_extinction_method SHELXL
_refine_ls_goodness_of_fit_ref 1.036
_refine_ls_hydrogen_treatment constr
_refine_ls_matrix_type full
_refine_ls_number_parameters 317
_refine_ls_number_reflns 4430
_refine_ls_number_restraints 0
_refine_ls_restrained_S_all 1.036
_refine_ls_R_factor_all 0.0821
_refine_ls_R_factor_gt 0.0635
_refine_ls_shift/su_max 0.000
_refine_ls_shift/su_mean 0.000
_refine_ls_structure_factor_coef Fsqd
_refine_ls_weighting_details 'w=1/[\s^2^(Fo^2^)+(0.0949P)^2^+1.5332P] where P=(Fo^2^+2Fc^2^)/3'
_refine_ls_weighting_scheme calc
_refine_ls_wR_factor_gt 0.1681
_refine_ls_wR_factor_ref 0.1873
_reflns_Friedel_coverage 0.000
_reflns_number_gt 3188
_reflns_number_total 4430
_reflns_threshold_expression 'I > 2\s(I)'
_cod_data_source_file c4sc03849e2.cif
_cod_data_source_block 1c_low_temp
_cod_depositor_comments 'Adding full bibliography for 1518661--1518665.cif.'
_cod_database_code 1518665
_shelx_space_group_comment
;
The symmetry employed for this shelxl refinement is uniquely defined
by the following loop, which should always be used as a source of
symmetry information in preference to the above space-group names.
They are only intended as comments.
;
_shelx_estimated_absorpt_t_min 0.569
_shelx_estimated_absorpt_t_max 0.939
_shelxl_version_number 2013-4

loop_
_space_group_symop_operation_xyz
'x, y, z'
'-x+1/2, y+1/2, -z+1/2'
'-x, -y, -z'
'x-1/2, -y-1/2, z-1/2'

loop_
_atom_site_label
_atom_site_type_symbol
_atom_site_fract_x
_atom_site_fract_y
_atom_site_fract_z
_atom_site_U_iso_or_equiv
_atom_site_adp_type
_atom_site_occupancy
_atom_site_site_symmetry_order
_atom_site_calc_flag
_atom_site_refinement_flags_posn
_atom_site_refinement_flags_adp
S1 S 0.52495(5) 1.44723(16) 0.20349(4) 0.0508(3) Uani 1 1 d . .
S2 S 0.93874(5) -0.27290(18) 0.52026(4) 0.0568(3) Uani 1 1 d . .
C1 C 0.61640(17) 0.5506(6) 0.38485(13) 0.0442(7) Uani 1 1 d . .
C2 C 0.44288(17) 1.2590(6) 0.25539(14) 0.0479(8) Uani 1 1 d . .
C3 C 0.83306(17) -0.4082(6) 0.55123(14) 0.0461(8) Uani 1 1 d . .
C4 C 0.65857(17) 0.3454(6) 0.41728(13) 0.0446(7) Uani 1 1 d . .
C5 C 0.73752(18) 0.7998(7) 0.30823(14) 0.0490(8) Uani 1 1 d . .
H1 H 0.7095 0.9326 0.2857 0.059 Uiso 1 1 calc R U
C6 C 0.56096(17) 1.0544(6) 0.28410(14) 0.0459(8) Uani 1 1 d . .
C7 C 0.64221(17) 0.6980(6) 0.34754(13) 0.0444(8) Uani 1 1 d . .
C8 C 0.75278(17) 0.4505(6) 0.37742(13) 0.0452(8) Uani 1 1 d . .
C9 C 0.82074(17) 0.4101(7) 0.37264(14) 0.0498(8) Uani 1 1 d . .
H2 H 0.8497 0.2775 0.3944 0.060 Uiso 1 1 calc R U
C10 C 0.72681(17) 0.3010(6) 0.41392(13) 0.0442(7) Uani 1 1 d . .
C11 C 0.80285(18) 0.7579(7) 0.30532(15) 0.0527(8) Uani 1 1 d . .
H3 H 0.8204 0.8630 0.2816 0.063 Uiso 1 1 calc R U
C12 C 0.76075(18) -0.4194(6) 0.55638(16) 0.0520(8) Uani 1 1 d . .
H4 H 0.7554 -0.5852 0.5739 0.062 Uiso 1 1 calc R U
H5 H 0.7258 -0.4148 0.5172 0.062 Uiso 1 1 calc R U
C13 C 0.59865(17) 0.8962(6) 0.31329(14) 0.0463(8) Uani 1 1 d . .
C14 C 0.70987(17) 0.6511(6) 0.34390(13) 0.0452(7) Uani 1 1 d . .
C15 C 0.33985(17) 1.0897(7) 0.28588(15) 0.0520(8) Uani 1 1 d . .
H6 H 0.3235 1.2626 0.2920 0.062 Uiso 1 1 calc R U
H7 H 0.3147 1.0397 0.2456 0.062 Uiso 1 1 calc R U
C16 C 0.77066(17) 0.1068(6) 0.44905(14) 0.0468(8) Uani 1 1 d . .
C17 C 0.80827(18) -0.0480(6) 0.48001(14) 0.0473(8) Uani 1 1 d . .
C18 C 0.63073(17) 0.1958(7) 0.45294(14) 0.0495(8) Uani 1 1 d . .
H8 H 0.6575 0.0570 0.4739 0.059 Uiso 1 1 calc R U
C19 C 0.50978(17) 1.2318(6) 0.25155(13) 0.0450(8) Uani 1 1 d . .
C20 C 0.85180(17) -0.2353(6) 0.51635(14) 0.0457(8) Uani 1 1 d . .
C21 C 0.44261(19) 1.5734(6) 0.18896(15) 0.0536(9) Uani 1 1 d . .
H9 H 0.4249 1.7096 0.1627 0.064 Uiso 1 1 calc R U
C22 C 0.84509(18) 0.5571(7) 0.33768(15) 0.0540(9) Uani 1 1 d . .
H10 H 0.8904 0.5256 0.3349 0.065 Uiso 1 1 calc R U
C23 C 0.74358(18) -0.2067(6) 0.59164(15) 0.0506(8) Uani 1 1 d . .
H11 H 0.7551 -0.0403 0.5778 0.061 Uiso 1 1 calc R U
H12 H 0.7736 -0.2262 0.6323 0.061 Uiso 1 1 calc R U
C24 C 0.40521(18) 1.4583(6) 0.21897(15) 0.0518(8) Uani 1 1 d . .
H13 H 0.3585 1.5059 0.2160 0.062 Uiso 1 1 calc R U
C25 C 0.52586(18) 0.4543(7) 0.42737(15) 0.0529(9) Uani 1 1 d . .
H14 H 0.4817 0.4927 0.4318 0.063 Uiso 1 1 calc R U
C26 C 0.56636(18) 0.2473(7) 0.45768(15) 0.0530(8) Uani 1 1 d . .
H15 H 0.5486 0.1435 0.4815 0.064 Uiso 1 1 calc R U
C27 C 0.55009(17) 0.5986(7) 0.39179(14) 0.0499(8) Uani 1 1 d . .
H16 H 0.5219 0.7351 0.3711 0.060 Uiso 1 1 calc R U
C28 C 0.66651(17) -0.2048(6) 0.58852(15) 0.0496(8) Uani 1 1 d . .
H17 H 0.6585 -0.3480 0.6120 0.060 Uiso 1 1 calc R U
H18 H 0.6367 -0.2349 0.5482 0.060 Uiso 1 1 calc R U
C29 C 0.88944(18) -0.5724(6) 0.57987(14) 0.0502(8) Uani 1 1 d . .
H19 H 0.8860 -0.7039 0.6054 0.060 Uiso 1 1 calc R U
C30 C 0.64312(18) 0.0449(7) 0.60955(15) 0.0522(8) Uani 1 1 d . .
H20 H 0.6536 0.1888 0.5875 0.063 Uiso 1 1 calc R U
H21 H 0.5915 0.0394 0.6011 0.063 Uiso 1 1 calc R U
C31 C 0.94945(19) -0.5228(7) 0.56709(15) 0.0557(9) Uani 1 1 d . .
H22 H 0.9921 -0.6161 0.5824 0.067 Uiso 1 1 calc R U
C32 C 0.41866(17) 1.0977(7) 0.29560(15) 0.0537(9) Uani 1 1 d . .
H23 H 0.4425 1.1595 0.3352 0.064 Uiso 1 1 calc R U
H24 H 0.4349 0.9205 0.2934 0.064 Uiso 1 1 calc R U
C33 C 0.32177(18) 0.9022(7) 0.32616(15) 0.0550(9) Uani 1 1 d . .
H25 H 0.3353 0.7284 0.3178 0.066 Uiso 1 1 calc R U
H26 H 0.2701 0.9029 0.3176 0.066 Uiso 1 1 calc R U

loop_
_atom_site_aniso_label
_atom_site_aniso_U_11
_atom_site_aniso_U_22
_atom_site_aniso_U_33
_atom_site_aniso_U_23
_atom_site_aniso_U_13
_atom_site_aniso_U_12
S1 0.0552(5) 0.0413(5) 0.0543(5) 0.0025(4) 0.0154(4) 0.0004(4)
S2 0.0513(5) 0.0562(6) 0.0652(6) 0.0054(4) 0.0221(4) 0.0095(4)
C1 0.0455(17) 0.0362(17) 0.0465(17) -0.0060(14) 0.0087(14) 0.0009(14)
C2 0.0501(18) 0.0417(19) 0.0488(18) 0.0009(15) 0.0119(15) 0.0013(15)
C3 0.0522(18) 0.0345(18) 0.0486(18) -0.0073(14) 0.0122(15) 0.0005(14)
C4 0.0476(17) 0.0380(17) 0.0453(17) -0.0044(14) 0.0112(14) -0.0008(14)
C5 0.0520(19) 0.046(2) 0.0470(18) 0.0000(15) 0.0130(15) 0.0032(15)
C6 0.0489(18) 0.0380(18) 0.0493(18) -0.0024(15) 0.0139(15) -0.0015(15)
C7 0.0478(17) 0.0383(18) 0.0432(16) -0.0018(14) 0.0093(14) 0.0018(14)
C8 0.0480(17) 0.0393(18) 0.0449(17) -0.0056(14) 0.0106(14) -0.0001(14)
C9 0.0483(18) 0.046(2) 0.0518(18) 0.0001(16) 0.0110(15) 0.0073(15)
C10 0.0465(17) 0.0357(17) 0.0472(17) -0.0033(14) 0.0109(14) 0.0031(14)
C11 0.058(2) 0.049(2) 0.0525(19) 0.0015(16) 0.0199(16) -0.0013(17)
C12 0.054(2) 0.0371(19) 0.066(2) -0.0037(16) 0.0213(17) -0.0021(15)
C13 0.0482(18) 0.0400(19) 0.0477(18) -0.0025(15) 0.0116(15) -0.0002(15)
C14 0.0486(18) 0.0383(17) 0.0457(17) -0.0048(14) 0.0113(14) 0.0019(14)
C15 0.0509(19) 0.048(2) 0.0562(19) -0.0036(16) 0.0159(16) 0.0036(16)
C16 0.0519(18) 0.0409(19) 0.0464(18) -0.0026(15) 0.0143(15) -0.0002(15)
C17 0.0520(18) 0.0399(19) 0.0498(18) -0.0035(15) 0.0163(15) 0.0022(15)
C18 0.0503(19) 0.0417(19) 0.0526(19) 0.0008(15) 0.0113(15) -0.0001(15)
C19 0.0505(18) 0.0343(18) 0.0471(17) -0.0012(14) 0.0115(14) 0.0029(14)
C20 0.0477(18) 0.0396(18) 0.0486(18) -0.0008(14) 0.0143(15) 0.0050(14)
C21 0.062(2) 0.0365(19) 0.056(2) 0.0038(16) 0.0097(17) 0.0065(16)
C22 0.0498(19) 0.055(2) 0.059(2) 0.0001(17) 0.0207(16) 0.0017(16)
C23 0.0534(19) 0.0426(19) 0.0556(19) -0.0046(16) 0.0175(16) -0.0019(15)
C24 0.0490(19) 0.046(2) 0.057(2) 0.0029(17) 0.0124(16) 0.0052(16)
C25 0.0477(19) 0.050(2) 0.059(2) -0.0022(17) 0.0143(16) -0.0028(16)
C26 0.055(2) 0.046(2) 0.058(2) -0.0001(16) 0.0176(16) -0.0074(16)
C27 0.0465(18) 0.043(2) 0.0566(19) -0.0005(16) 0.0118(15) -0.0004(15)
C28 0.0521(19) 0.0395(19) 0.060(2) -0.0016(16) 0.0218(16) -0.0043(15)
C29 0.062(2) 0.0365(19) 0.0495(18) -0.0004(15) 0.0143(16) 0.0065(16)
C30 0.0516(19) 0.046(2) 0.062(2) 0.0027(17) 0.0231(17) -0.0015(16)
C31 0.055(2) 0.053(2) 0.054(2) 0.0011(17) 0.0105(17) 0.0159(17)
C32 0.0481(19) 0.050(2) 0.061(2) 0.0053(17) 0.0156(16) 0.0033(16)
C33 0.0519(19) 0.046(2) 0.068(2) -0.0087(17) 0.0211(17) -0.0043(16)

loop_
_atom_type_symbol
_atom_type_description
_atom_type_scat_dispersion_real
_atom_type_scat_dispersion_imag
_atom_type_scat_source
C C 0.0181 0.0091 'International Tables Vol C Tables 4.2.6.8 and 6.1.1.4'
H H 0.0000 0.0000 'International Tables Vol C Tables 4.2.6.8 and 6.1.1.4'
S S 0.3331 0.5567 'International Tables Vol C Tables 4.2.6.8 and 6.1.1.4'

loop_
_geom_angle_atom_site_label_1
_geom_angle_atom_site_label_2
_geom_angle_atom_site_label_3
_geom_angle
_geom_angle_site_symmetry_1
_geom_angle_site_symmetry_3
C21 S1 C19 91.19(17) . .
C31 S2 C20 91.58(17) . .
C27 C1 C7 122.4(3) . .
C27 C1 C4 118.1(3) . .
C7 C1 C4 119.4(3) . .
C19 C2 C24 111.2(3) . .
C19 C2 C32 121.3(3) . .
C24 C2 C32 127.5(3) . .
C20 C3 C29 111.8(3) . .
C20 C3 C12 123.1(3) . .
C29 C3 C12 125.1(3) . .
C10 C4 C18 121.9(3) . .
C10 C4 C1 119.7(3) . .
C18 C4 C1 118.4(3) . .
C11 C5 C14 121.8(3) . .
C11 C5 H1 119.1 . .
C14 C5 H1 119.1 . .
C13 C6 C19 173.4(4) . .
C14 C7 C1 120.6(3) . .
C14 C7 C13 120.1(3) . .
C1 C7 C13 119.3(3) . .
C10 C8 C9 122.2(3) . .
C10 C8 C14 119.5(3) . .
C9 C8 C14 118.3(3) . .
C22 C9 C8 121.4(3) . .
C22 C9 H2 119.3 . .
C8 C9 H2 119.3 . .
C8 C10 C4 120.7(3) . .
C8 C10 C16 119.6(3) . .
C4 C10 C16 119.7(3) . .
C5 C11 C22 120.1(3) . .
C5 C11 H3 119.9 . .
C22 C11 H3 119.9 . .
C3 C12 C23 115.2(3) . .
C3 C12 H4 108.5 . .
C23 C12 H4 108.5 . .
C3 C12 H5 108.5 . .
C23 C12 H5 108.5 . .
H4 C12 H5 107.5 . .
C6 C13 C7 177.9(4) . .
C7 C14 C5 121.6(3) . .
C7 C14 C8 120.0(3) . .
C5 C14 C8 118.3(3) . .
C33 C15 C32 111.9(3) . .
C33 C15 H6 109.2 . .
C32 C15 H6 109.2 . .
C33 C15 H7 109.2 . .
C32 C15 H7 109.2 . .
H6 C15 H7 107.9 . .
C17 C16 C10 177.4(4) . .
C16 C17 C20 178.9(4) . .
C26 C18 C4 121.3(3) . .
C26 C18 H8 119.3 . .
C4 C18 H8 119.3 . .
C2 C19 C6 124.6(3) . .
C2 C19 S1 111.7(2) . .
C6 C19 S1 123.6(3) . .
C3 C20 C17 127.4(3) . .
C3 C20 S2 111.5(2) . .
C17 C20 S2 121.2(3) . .
C24 C21 S1 112.7(3) . .
C24 C21 H9 123.7 . .
S1 C21 H9 123.7 . .
C9 C22 C11 120.1(3) . .
C9 C22 H10 120.0 . .
C11 C22 H10 120.0 . .
C12 C23 C28 113.1(3) . .
C12 C23 H11 109.0 . .
C28 C23 H11 109.0 . .
C12 C23 H12 109.0 . .
C28 C23 H12 109.0 . .
H11 C23 H12 107.8 . .
C21 C24 C2 113.2(3) . .
C21 C24 H13 123.4 . .
C2 C24 H13 123.4 . .
C27 C25 C26 120.0(3) . .
C27 C25 H14 120.0 . .
C26 C25 H14 120.0 . .
C18 C26 C25 120.4(3) . .
C18 C26 H15 119.8 . .
C25 C26 H15 119.8 . .
C25 C27 C1 121.7(3) . .
C25 C27 H16 119.1 . .
C1 C27 H16 119.1 . .
C23 C28 C30 114.0(3) . .
C23 C28 H17 108.8 . .
C30 C28 H17 108.8 . .
C23 C28 H18 108.8 . .
C30 C28 H18 108.8 . .
H17 C28 H18 107.7 . .
C31 C29 C3 113.2(3) . .
C31 C29 H19 123.4 . .
C3 C29 H19 123.4 . .
C33 C30 C28 114.4(3) 3_666 .
C33 C30 H20 108.7 3_666 .
C28 C30 H20 108.7 . .
C33 C30 H21 108.7 3_666 .
C28 C30 H21 108.7 . .
H20 C30 H21 107.6 . .
C29 C31 S2 111.9(3) . .
C29 C31 H22 124.0 . .
S2 C31 H22 124.0 . .
C2 C32 C15 117.2(3) . .
C2 C32 H23 108.0 . .
C15 C32 H23 108.0 . .
C2 C32 H24 108.0 . .
C15 C32 H24 108.0 . .
H23 C32 H24 107.2 . .
C15 C33 C30 115.4(3) . 3_666
C15 C33 H25 108.4 . .
C30 C33 H25 108.4 3_666 .
C15 C33 H26 108.4 . .
C30 C33 H26 108.4 3_666 .
H25 C33 H26 107.5 . .

loop_
_geom_bond_atom_site_label_1
_geom_bond_atom_site_label_2
_geom_bond_distance
_geom_bond_site_symmetry_2
S1 C21 1.707(4) .
S1 C19 1.731(3) .
S2 C31 1.709(4) .
S2 C20 1.728(3) .
C1 C27 1.419(5) .
C1 C7 1.419(5) .
C1 C4 1.438(4) .
C2 C19 1.385(5) .
C2 C24 1.422(4) .
C2 C32 1.497(5) .
C3 C20 1.381(5) .
C3 C29 1.413(4) .
C3 C12 1.499(5) .
C4 C10 1.419(4) .
C4 C18 1.419(5) .
C5 C11 1.355(5) .
C5 C14 1.415(5) .
C5 H1 0.9500 .
C6 C13 1.192(4) .
C6 C19 1.422(4) .
C7 C14 1.412(4) .
C7 C13 1.439(4) .
C8 C10 1.413(5) .
C8 C9 1.423(5) .
C8 C14 1.435(4) .
C9 C22 1.358(5) .
C9 H2 0.9500 .
C10 C16 1.435(4) .
C11 C22 1.420(5) .
C11 H3 0.9500 .
C12 C23 1.518(4) .
C12 H4 0.9900 .
C12 H5 0.9900 .
C15 C33 1.520(5) .
C15 C32 1.522(5) .
C15 H6 0.9900 .
C15 H7 0.9900 .
C16 C17 1.197(4) .
C17 C20 1.419(4) .
C18 C26 1.362(5) .
C18 H8 0.9500 .
C21 C24 1.354(5) .
C21 H9 0.9500 .
C22 H10 0.9500 .
C23 C28 1.524(5) .
C23 H11 0.9900 .
C23 H12 0.9900 .
C24 H13 0.9500 .
C25 C27 1.360(5) .
C25 C26 1.412(5) .
C25 H14 0.9500 .
C26 H15 0.9500 .
C27 H16 0.9500 .
C28 C30 1.534(5) .
C28 H17 0.9900 .
C28 H18 0.9900 .
C29 C31 1.366(5) .
C29 H19 0.9500 .
C30 C33 1.533(5) 3_666
C30 H20 0.9900 .
C30 H21 0.9900 .
C31 H22 0.9500 .
C32 H23 0.9900 .
C32 H24 0.9900 .
C33 C30 1.533(5) 3_666
C33 H25 0.9900 .
C33 H26 0.9900 .

loop_
_geom_torsion_atom_site_label_1
_geom_torsion_atom_site_label_2
_geom_torsion_atom_site_label_3
_geom_torsion_atom_site_label_4
_geom_torsion
_geom_torsion_site_symmetry_4
C27 C1 C4 C10 -176.5(3) .
C7 C1 C4 C10 3.2(4) .
C27 C1 C4 C18 2.2(4) .
C7 C1 C4 C18 -178.1(3) .
C27 C1 C7 C14 177.1(3) .
C4 C1 C7 C14 -2.6(4) .
C27 C1 C7 C13 -2.9(5) .
C4 C1 C7 C13 177.4(3) .
C10 C8 C9 C22 -179.5(3) .
C14 C8 C9 C22 0.4(5) .
C9 C8 C10 C4 -179.5(3) .
C14 C8 C10 C4 0.7(5) .
C9 C8 C10 C16 2.1(5) .
C14 C8 C10 C16 -177.7(3) .
C18 C4 C10 C8 179.1(3) .
C1 C4 C10 C8 -2.3(5) .
C18 C4 C10 C16 -2.6(5) .
C1 C4 C10 C16 176.0(3) .
C14 C5 C11 C22 1.3(5) .
C20 C3 C12 C23 -74.8(4) .
C29 C3 C12 C23 106.5(4) .
C1 C7 C14 C5 -178.3(3) .
C13 C7 C14 C5 1.8(5) .
C1 C7 C14 C8 1.0(5) .
C13 C7 C14 C8 -179.0(3) .
C11 C5 C14 C7 179.0(3) .
C11 C5 C14 C8 -0.3(5) .
C10 C8 C14 C7 0.0(5) .
C9 C8 C14 C7 -179.8(3) .
C10 C8 C14 C5 179.3(3) .
C9 C8 C14 C5 -0.6(4) .
C10 C4 C18 C26 177.2(3) .
C1 C4 C18 C26 -1.5(5) .
C24 C2 C19 C6 177.9(3) .
C32 C2 C19 C6 0.0(5) .
C24 C2 C19 S1 -0.4(4) .
C32 C2 C19 S1 -178.3(2) .
C21 S1 C19 C2 0.3(3) .
C21 S1 C19 C6 -178.1(3) .
C29 C3 C20 C17 177.9(3) .
C12 C3 C20 C17 -1.0(5) .
C29 C3 C20 S2 -1.1(4) .
C12 C3 C20 S2 180.0(2) .
C31 S2 C20 C3 1.2(3) .
C31 S2 C20 C17 -177.9(3) .
C19 S1 C21 C24 0.0(3) .
C8 C9 C22 C11 0.6(5) .
C5 C11 C22 C9 -1.5(5) .
C3 C12 C23 C28 171.8(3) .
S1 C21 C24 C2 -0.2(4) .
C19 C2 C24 C21 0.4(4) .
C32 C2 C24 C21 178.1(3) .
C4 C18 C26 C25 -0.6(5) .
C27 C25 C26 C18 2.1(5) .
C26 C25 C27 C1 -1.3(5) .
C7 C1 C27 C25 179.5(3) .
C4 C1 C27 C25 -0.9(5) .
C12 C23 C28 C30 -164.3(3) .
C20 C3 C29 C31 0.4(4) .
C12 C3 C29 C31 179.3(3) .
C23 C28 C30 C33 -66.1(4) 3_666
C3 C29 C31 S2 0.5(4) .
C20 S2 C31 C29 -1.0(3) .
C19 C2 C32 C15 -164.2(3) .
C24 C2 C32 C15 18.3(5) .
C33 C15 C32 C2 175.1(3) .
C32 C15 C33 C30 59.0(4) 3_666
